data_4032238
loop_
_publ_author_name
'Eliseeva, Alexandra I.'
'Nesterenko, Olga O.'
'Slepukhin, Pavel A.'
'Benassi, Enrico'
'Belskaya, Nataliya P.'

_publ_section_title
;
 Synthesis and Fluorescent Behaviour of
 2-Aryl-4,5-dihydro-1H-1,2,4-triazoles.
;
_journal_issue 1
_journal_name_full 'The Journal of organic chemistry'
_journal_page_first 86
_journal_page_last 100
_journal_paper_doi 10.1021/acs.joc.6b02144
_journal_volume 82
_journal_year 2017
_chemical_formula_moiety 'C17 H18 N4 O5'
_chemical_formula_sum 'C17 H18 N4 O5'
_chemical_formula_weight 358.35
_chemical_name_systematic
;
 ? 
;
_space_group_crystal_system triclinic
_space_group_IT_number 2
_space_group_name_Hall '-P 1'
_space_group_name_H-M_alt 'P -1'
_symmetry_space_group_name_Hall '-P 1'
_symmetry_space_group_name_H-M 'P -1'
_atom_sites_solution_hydrogens geom
_atom_sites_solution_primary iterative
_atom_sites_solution_secondary difmap
_audit_creation_date 2015-12-21
_audit_creation_method
;
  Olex2 1.2-ac2
  (compiled 2012.03.27 svn.r2268, GUI svn.r4156)
;
_cell_angle_alpha 82.712(4)
_cell_angle_beta 86.457(4)
_cell_angle_gamma 86.322(4)
_cell_formula_units_Z 4
_cell_length_a 8.0289(3)
_cell_length_b 10.1511(5)
_cell_length_c 22.4007(12)
_cell_measurement_reflns_used 3849
_cell_measurement_temperature 295(2)
_cell_measurement_theta_max 29.1010
_cell_measurement_theta_min 2.4810
_cell_volume 1804.57(15)
_computing_cell_refinement
;
CrysAlisPro, Agilent Technologies,
Version 1.171.36.28 (release 01-02-2013 CrysAlis171 .NET)
(compiled Feb  1 2013,16:14:44)
;
_computing_data_collection
;
CrysAlisPro, Agilent Technologies,
Version 1.171.36.28 (release 01-02-2013 CrysAlis171 .NET)
(compiled Feb  1 2013,16:14:44)
;
_computing_data_reduction
;
CrysAlisPro, Agilent Technologies,
Version 1.171.36.28 (release 01-02-2013 CrysAlis171 .NET)
(compiled Feb  1 2013,16:14:44)
;
_computing_molecular_graphics
;
O. V. Dolomanov, L. J. Bourhis, R. J. Gildea, J. A. K. Howard and H. Puschmann,
OLEX2: a complete structure solution, refinement and analysis program.
J. Appl. Cryst. (2009). 42, 339-341.
;
_computing_publication_material
;
O. V. Dolomanov, L. J. Bourhis, R. J. Gildea, J. A. K. Howard and H. Puschmann,
OLEX2: a complete structure solution, refinement and analysis program.
J. Appl. Cryst. (2009). 42, 339-341.
;
_computing_structure_refinement
;
SHELXL, G.M. Sheldrick, Acta Cryst.
(2008). A64, 112-122
;
_computing_structure_solution 'J. Appl. Cryst. (2007) 40, 786-790'
_diffrn_ambient_temperature 295(2)
_diffrn_detector_area_resol_mean 15.9555
_diffrn_measured_fraction_theta_full 0.9800
_diffrn_measured_fraction_theta_max 0.8575
_diffrn_measurement_details
;
#__ type_ start__ end____ width___ exp.time_
  1 omega  -22.00    5.00   1.0000   18.2800
omega____ theta____ kappa____ phi______ frames
    -      -20.7924  -99.0000   90.0000 27

#__ type_ start__ end____ width___ exp.time_
  2 omega  -24.00   14.00   1.0000   18.2800
omega____ theta____ kappa____ phi______ frames
    -      -20.7924  -99.0000  -30.0000 38

#__ type_ start__ end____ width___ exp.time_
  3 omega   -2.00   90.00   1.0000   18.2800
omega____ theta____ kappa____ phi______ frames
    -       23.2924   38.0000    0.0000 92

#__ type_ start__ end____ width___ exp.time_
  4 omega    2.00   92.00   1.0000   18.2800
omega____ theta____ kappa____ phi______ frames
    -       23.2924   57.0000   90.0000 90

#__ type_ start__ end____ width___ exp.time_
  5 omega  -23.00   62.00   1.0000   18.2800
omega____ theta____ kappa____ phi______ frames
    -       23.2924  -99.0000 -180.0000 85

#__ type_ start__ end____ width___ exp.time_
  6 omega  -43.00   32.00   1.0000   18.2800
omega____ theta____ kappa____ phi______ frames
    -       23.2924  -38.0000 -180.0000 75
;
_diffrn_measurement_device_type 'Xcalibur, Eos'
_diffrn_measurement_method '\w scans'
_diffrn_orient_matrix_UB_11 0.0198895000
_diffrn_orient_matrix_UB_12 0.0155801000
_diffrn_orient_matrix_UB_13 0.0286183000
_diffrn_orient_matrix_UB_21 0.0188226000
_diffrn_orient_matrix_UB_22 0.0650621000
_diffrn_orient_matrix_UB_23 -0.0130787000
_diffrn_orient_matrix_UB_31 -0.0843212000
_diffrn_orient_matrix_UB_32 0.0224180000
_diffrn_orient_matrix_UB_33 0.0056533000
_diffrn_radiation_monochromator graphite
_diffrn_radiation_type 'Mo K\a'
_diffrn_radiation_wavelength 0.7107
_diffrn_reflns_av_R_equivalents 0.0198
_diffrn_reflns_av_unetI/netI 0.0433
_diffrn_reflns_limit_h_max 11
_diffrn_reflns_limit_h_min -11
_diffrn_reflns_limit_k_max 13
_diffrn_reflns_limit_k_min -13
_diffrn_reflns_limit_l_max 18
_diffrn_reflns_limit_l_min -31
_diffrn_reflns_number 16879
_diffrn_reflns_theta_full 26.00
_diffrn_reflns_theta_max 30.67
_diffrn_reflns_theta_min 1.84
_diffrn_source 'Enhance (Mo) X-ray Source'
_exptl_absorpt_coefficient_mu 0.099
_exptl_absorpt_correction_T_max 1.00000
_exptl_absorpt_correction_T_min 0.82993
_exptl_absorpt_correction_type multi-scan
_exptl_absorpt_process_details
;
CrysAlisPro, Agilent Technologies,
Version 1.171.36.28 (release 01-02-2013 CrysAlis171 .NET)
(compiled Feb  1 2013,16:14:44)
Empirical absorption correction using spherical harmonics,
 implemented in SCALE3 ABSPACK scaling algorithm.
;
_exptl_crystal_colour 'greenish yellow'
_exptl_crystal_colour_modifier greenish
_exptl_crystal_colour_primary yellow
_exptl_crystal_density_diffrn 1.319
_exptl_crystal_density_method 'not measured'
_exptl_crystal_description prism
_exptl_crystal_F_000 752
_exptl_crystal_size_max 0.25
_exptl_crystal_size_mid 0.2
_exptl_crystal_size_min 0.15
_refine_diff_density_max 0.269
_refine_diff_density_min -0.222
_refine_diff_density_rms 0.039
_refine_ls_extinction_method none
_refine_ls_goodness_of_fit_ref 1.007
_refine_ls_hydrogen_treatment mixed
_refine_ls_matrix_type full
_refine_ls_number_parameters 509
_refine_ls_number_reflns 9589
_refine_ls_number_restraints 0
_refine_ls_restrained_S_all 1.007
_refine_ls_R_factor_all 0.1047
_refine_ls_R_factor_gt 0.0592
_refine_ls_shift/su_max 0.000
_refine_ls_shift/su_mean 0.000
_refine_ls_structure_factor_coef Fsqd
_refine_ls_weighting_details 'calc w=1/[\s^2^(Fo^2^)+(0.1100P)^2^+0.0000P] where P=(Fo^2^+2Fc^2^)/3'
_refine_ls_weighting_scheme calc
_refine_ls_wR_factor_gt 0.1644
_refine_ls_wR_factor_ref 0.2027
_reflns_number_gt 5764
_reflns_number_total 9589
_reflns_threshold_expression >2sigma(I)
_cod_data_source_file jo6b02144_si_002.cif
_cod_data_source_block exp_802
_cod_original_cell_volume 1804.56(15)
_cod_database_code 4032238
_reflns_odcompleteness_completeness 98.00
_reflns_odcompleteness_iscentric 1
_reflns_odcompleteness_theta 28.22

loop_
_space_group_symop_id
_space_group_symop_operation_xyz
1 'x, y, z'
2 '-x, -y, -z'

loop_
_atom_site_label
_atom_site_type_symbol
_atom_site_fract_x
_atom_site_fract_y
_atom_site_fract_z
_atom_site_U_iso_or_equiv
_atom_site_adp_type
_atom_site_occupancy
_atom_site_symmetry_multiplicity
_atom_site_calc_flag
_atom_site_refinement_flags
O1 O 0.5436(2) 0.43885(18) 0.63342(10) 0.0908(6) Uani 1 1 d .
O2 O 0.4888(2) 0.22706(15) 0.65254(8) 0.0722(5) Uani 1 1 d .
O3 O -0.0414(3) 0.40480(19) 0.72554(11) 0.1060(8) Uani 1 1 d .
O4 O -0.06274(19) 0.61894(16) 0.69240(8) 0.0713(5) Uani 1 1 d .
O5 O 0.4315(3) 0.87587(18) 0.66358(9) 0.0928(6) Uani 1 1 d .
N1 N 0.1887(2) 0.53485(14) 0.60353(7) 0.0426(4) Uani 1 1 d .
N2 N 0.25701(19) 0.65487(14) 0.58158(7) 0.0409(3) Uani 1 1 d .
N3 N 0.1042(3) 0.0798(2) 0.41454(11) 0.0830(7) Uani 1 1 d .
N4 N 0.2734(2) 0.62351(15) 0.68155(7) 0.0453(4) Uani 1 1 d .
C1 C 0.1170(3) 0.1595(2) 0.44484(11) 0.0583(6) Uani 1 1 d .
C3 C 0.3009(2) 0.70283(17) 0.62852(8) 0.0384(4) Uani 1 1 d .
C5 C 0.1960(2) 0.50538(17) 0.66980(8) 0.0406(4) Uani 1 1 d .
C6 C 0.2936(3) 0.37548(19) 0.69108(9) 0.0492(5) Uani 1 1 d .
H6A H 0.3163 0.3749 0.7331 0.059 Uiso 1 1 calc R
H6B H 0.2244 0.3018 0.6883 0.059 Uiso 1 1 calc R
C7 C 0.4555(3) 0.3544(2) 0.65579(10) 0.0487(5) Uani 1 1 d .
C8 C 0.0159(3) 0.5018(2) 0.70015(9) 0.0522(5) Uani 1 1 d .
C9 C 0.3760(3) 0.83371(19) 0.62126(10) 0.0513(5) Uani 1 1 d .
C10 C 0.3825(4) 0.9095(2) 0.56025(12) 0.0803(8) Uani 1 1 d .
H10D H 0.4568 0.9804 0.5591 0.120 Uiso 1 1 calc R
H10E H 0.2726 0.9461 0.5509 0.120 Uiso 1 1 calc R
H10F H 0.4224 0.8513 0.5312 0.120 Uiso 1 1 calc R
C11 C 0.3032(3) 0.6449(2) 0.74261(9) 0.0552(5) Uani 1 1 d .
H11D H 0.3440 0.7318 0.7424 0.083 Uiso 1 1 calc R
H11E H 0.3847 0.5789 0.7589 0.083 Uiso 1 1 calc R
H11F H 0.2007 0.6382 0.7670 0.083 Uiso 1 1 calc R
C12 C -0.2313(3) 0.6294(3) 0.72001(15) 0.0897(9) Uani 1 1 d .
H12D H -0.2985 0.5664 0.7056 0.135 Uiso 1 1 calc R
H12E H -0.2795 0.7178 0.7096 0.135 Uiso 1 1 calc R
H12F H -0.2271 0.6110 0.7630 0.135 Uiso 1 1 calc R
C13 C 0.6449(3) 0.1910(3) 0.62151(14) 0.0908(9) Uani 1 1 d .
H13D H 0.6450 0.2310 0.5803 0.136 Uiso 1 1 calc R
H13E H 0.6577 0.0960 0.6228 0.136 Uiso 1 1 calc R
H13F H 0.7359 0.2221 0.6408 0.136 Uiso 1 1 calc R
C14 C 0.1705(2) 0.44233(17) 0.56393(8) 0.0378(4) Uani 1 1 d .
C15 C 0.2427(3) 0.46068(19) 0.50569(9) 0.0450(4) Uani 1 1 d .
H15 H 0.309(3) 0.541(2) 0.4929(10) 0.062(6) Uiso 1 1 d .
C16 C 0.2241(3) 0.3690(2) 0.46668(10) 0.0520(5) Uani 1 1 d .
H16 H 0.267(3) 0.384(2) 0.4274(11) 0.063(7) Uiso 1 1 d .
C17 C 0.1347(2) 0.25721(19) 0.48485(10) 0.0479(5) Uani 1 1 d .
C18 C 0.0615(3) 0.2390(2) 0.54273(11) 0.0542(5) Uani 1 1 d .
H18 H -0.005(3) 0.159(2) 0.5562(11) 0.072(7) Uiso 1 1 d .
C19 C 0.0781(3) 0.3308(2) 0.58168(10) 0.0520(5) Uani 1 1 d .
H19 H 0.030(3) 0.320(2) 0.6160(10) 0.048(6) Uiso 1 1 d .
O1A O 1.0267(2) 0.0819(2) 0.82840(8) 0.0842(6) Uani 1 1 d .
O2A O 0.8985(2) 0.0646(2) 0.74597(9) 0.0902(7) Uani 1 1 d .
O3A O 0.4769(2) 0.35132(17) 0.83174(9) 0.0853(6) Uani 1 1 d .
O4A O 0.38095(18) 0.20462(15) 0.90545(8) 0.0656(4) Uani 1 1 d .
O5A O 0.4963(4) -0.2489(2) 0.83983(11) 0.1235(10) Uani 1 1 d .
N1A N 0.70372(19) 0.08878(14) 0.91487(7) 0.0411(4) Uani 1 1 d .
N2A N 0.67663(19) -0.04577(14) 0.92866(7) 0.0408(4) Uani 1 1 d .
N3A N 1.0015(3) 0.4061(2) 1.12957(10) 0.0794(6) Uani 1 1 d .
N4A N 0.5798(2) 0.02465(16) 0.83792(7) 0.0480(4) Uani 1 1 d .
C1A C 0.9475(3) 0.3530(2) 1.09379(10) 0.0554(5) Uani 1 1 d .
C3A C 0.6033(2) -0.07759(18) 0.88348(8) 0.0419(4) Uani 1 1 d .
C5A C 0.6398(2) 0.14485(17) 0.85601(8) 0.0408(4) Uani 1 1 d .
C6A C 0.7701(2) 0.2076(2) 0.81017(9) 0.0514(5) Uani 1 1 d .
H6AA H 0.7169 0.2402 0.7730 0.062 Uiso 1 1 calc R
H6AB H 0.8129 0.2831 0.8256 0.062 Uiso 1 1 calc R
C7A C 0.9129(3) 0.1113(2) 0.79701(9) 0.0531(5) Uani 1 1 d .
C8A C 0.4908(2) 0.24857(19) 0.86283(9) 0.0459(5) Uani 1 1 d .
C9A C 0.5580(3) -0.2170(2) 0.88247(11) 0.0564(5) Uani 1 1 d .
C10A C 0.5899(3) -0.3134(2) 0.93631(11) 0.0633(6) Uani 1 1 d .
H10A H 0.7072 -0.3199 0.9431 0.095 Uiso 1 1 calc R
H10B H 0.5549 -0.3991 0.9300 0.095 Uiso 1 1 calc R
H10C H 0.5284 -0.2840 0.9708 0.095 Uiso 1 1 calc R
C11A C 0.4745(3) 0.0297(3) 0.78706(11) 0.0708(7) Uani 1 1 d .
H11A H 0.3637 0.0625 0.7983 0.106 Uiso 1 1 calc R
H11B H 0.4704 -0.0580 0.7756 0.106 Uiso 1 1 calc R
H11C H 0.5199 0.0879 0.7537 0.106 Uiso 1 1 calc R
C12A C 0.2284(3) 0.2867(3) 0.91187(14) 0.0826(8) Uani 1 1 d .
H12A H 0.1670 0.2904 0.8762 0.124 Uiso 1 1 calc R
H12B H 0.2553 0.3750 0.9175 0.124 Uiso 1 1 calc R
H12C H 0.1617 0.2494 0.9461 0.124 Uiso 1 1 calc R
C13A C 1.0296(4) -0.0302(4) 0.72870(19) 0.1389(18) Uani 1 1 d .
H13A H 0.9954 -0.0720 0.6957 0.208 Uiso 1 1 calc R
H13B H 1.0505 -0.0965 0.7623 0.208 Uiso 1 1 calc R
H13C H 1.1298 0.0152 0.7166 0.208 Uiso 1 1 calc R
C14A C 0.7600(2) 0.15688(17) 0.95856(8) 0.0365(4) Uani 1 1 d .
C15A C 0.7775(2) 0.29369(19) 0.94949(9) 0.0440(4) Uani 1 1 d .
H15A H 0.741(3) 0.342(2) 0.9138(11) 0.068(7) Uiso 1 1 d .
C16A C 0.8374(2) 0.3579(2) 0.99395(9) 0.0470(5) Uani 1 1 d .
H16A H 0.844(2) 0.4569(19) 0.9870(9) 0.042(5) Uiso 1 1 d .
C17A C 0.8820(2) 0.2860(2) 1.04829(9) 0.0462(5) Uani 1 1 d .
C18A C 0.8624(3) 0.1497(2) 1.05747(10) 0.0530(5) Uani 1 1 d .
H18A H 0.897(3) 0.101(2) 1.0908(12) 0.074(7) Uiso 1 1 d .
C19A C 0.8025(3) 0.0857(2) 1.01411(9) 0.0475(5) Uani 1 1 d .
H19A H 0.786(2) -0.007(2) 1.0199(10) 0.055(6) Uiso 1 1 d .

loop_
_atom_site_aniso_label
_atom_site_aniso_U_11
_atom_site_aniso_U_22
_atom_site_aniso_U_33
_atom_site_aniso_U_23
_atom_site_aniso_U_13
_atom_site_aniso_U_12
O1 0.0700(11) 0.0624(11) 0.1347(19) -0.0009(11) 0.0260(11) -0.0161(9)
O2 0.0773(11) 0.0475(9) 0.0885(13) -0.0084(8) 0.0179(9) 0.0003(8)
O3 0.1016(14) 0.0639(11) 0.138(2) 0.0093(11) 0.0707(13) -0.0136(10)
O4 0.0544(9) 0.0659(10) 0.0886(13) -0.0003(9) 0.0079(8) 0.0057(8)
O5 0.1485(18) 0.0735(11) 0.0646(12) -0.0097(9) -0.0152(12) -0.0579(12)
N1 0.0602(9) 0.0361(8) 0.0319(8) 0.0002(6) -0.0001(7) -0.0161(7)
N2 0.0523(9) 0.0339(8) 0.0359(8) 0.0003(6) 0.0007(7) -0.0113(6)
N3 0.1106(18) 0.0646(13) 0.0806(16) -0.0322(12) -0.0015(13) -0.0141(12)
N4 0.0639(10) 0.0411(8) 0.0317(8) -0.0030(6) 0.0003(7) -0.0147(7)
C1 0.0694(14) 0.0459(12) 0.0618(15) -0.0164(10) -0.0003(11) -0.0047(10)
C3 0.0443(9) 0.0348(9) 0.0355(9) -0.0026(7) 0.0006(7) -0.0050(7)
C5 0.0517(10) 0.0380(9) 0.0321(9) -0.0016(7) 0.0029(8) -0.0121(8)
C6 0.0640(12) 0.0413(10) 0.0400(11) 0.0045(8) 0.0004(9) -0.0071(9)
C7 0.0538(11) 0.0432(11) 0.0487(12) 0.0000(9) -0.0070(9) -0.0056(9)
C8 0.0631(12) 0.0513(12) 0.0421(11) -0.0060(9) 0.0110(9) -0.0144(10)
C9 0.0654(12) 0.0386(10) 0.0507(13) -0.0062(9) 0.0042(10) -0.0144(9)
C10 0.120(2) 0.0560(14) 0.0635(17) 0.0129(11) -0.0043(15) -0.0361(14)
C11 0.0714(13) 0.0600(13) 0.0362(11) -0.0083(9) -0.0047(10) -0.0123(11)
C12 0.0560(14) 0.109(2) 0.105(2) -0.0303(19) 0.0122(15) 0.0058(14)
C13 0.0845(18) 0.085(2) 0.102(2) -0.0264(17) 0.0187(17) 0.0150(15)
C14 0.0413(9) 0.0369(9) 0.0355(9) -0.0037(7) -0.0025(7) -0.0043(7)
C15 0.0564(11) 0.0389(10) 0.0396(11) -0.0019(8) -0.0010(9) -0.0103(9)
C16 0.0664(13) 0.0489(11) 0.0410(12) -0.0080(9) 0.0049(10) -0.0072(10)
C17 0.0531(11) 0.0409(10) 0.0516(12) -0.0118(9) -0.0065(9) -0.0010(9)
C18 0.0599(12) 0.0423(11) 0.0620(14) -0.0094(9) 0.0050(10) -0.0170(10)
C19 0.0618(12) 0.0510(12) 0.0441(12) -0.0096(9) 0.0144(10) -0.0201(10)
O1A 0.0659(10) 0.1240(16) 0.0612(11) -0.0137(11) -0.0189(9) 0.0244(10)
O2A 0.0712(11) 0.1307(17) 0.0772(13) -0.0544(12) -0.0219(10) 0.0280(11)
O3A 0.0804(12) 0.0672(11) 0.0928(14) 0.0302(10) 0.0065(10) 0.0241(9)
O4A 0.0564(9) 0.0615(10) 0.0712(11) 0.0048(8) 0.0151(8) 0.0114(7)
O5A 0.223(3) 0.0734(13) 0.0867(16) -0.0119(11) -0.0690(18) -0.0397(15)
N1A 0.0501(9) 0.0370(8) 0.0343(8) 0.0049(6) -0.0074(7) -0.0020(7)
N2A 0.0461(8) 0.0371(8) 0.0375(8) 0.0006(6) -0.0030(7) 0.0003(6)
N3A 0.0853(15) 0.0970(16) 0.0620(14) -0.0236(12) -0.0086(12) -0.0189(13)
N4A 0.0591(10) 0.0461(9) 0.0387(9) -0.0016(7) -0.0119(7) -0.0008(7)
C1A 0.0541(11) 0.0652(14) 0.0471(13) -0.0074(10) -0.0012(10) -0.0069(10)
C3A 0.0428(9) 0.0429(10) 0.0385(10) -0.0034(8) 0.0012(8) 0.0033(8)
C5A 0.0448(9) 0.0428(10) 0.0324(9) 0.0040(7) -0.0048(7) 0.0019(8)
C6A 0.0546(11) 0.0576(12) 0.0377(11) 0.0078(9) 0.0020(9) -0.0004(9)
C7A 0.0491(11) 0.0675(13) 0.0405(11) -0.0001(9) -0.0008(9) -0.0020(10)
C8A 0.0476(10) 0.0457(11) 0.0427(11) 0.0014(8) -0.0087(8) 0.0043(8)
C9A 0.0666(13) 0.0485(12) 0.0557(14) -0.0115(10) -0.0046(11) -0.0054(10)
C10A 0.0670(14) 0.0443(12) 0.0760(17) 0.0008(11) 0.0010(12) -0.0046(10)
C11A 0.0871(17) 0.0743(16) 0.0535(15) -0.0022(12) -0.0334(13) -0.0057(13)
C12A 0.0573(14) 0.093(2) 0.094(2) -0.0170(16) 0.0080(14) 0.0219(13)
C13A 0.111(3) 0.189(4) 0.132(3) -0.104(3) -0.030(2) 0.063(3)
C14A 0.0335(8) 0.0406(9) 0.0333(9) 0.0010(7) -0.0012(7) 0.0018(7)
C15A 0.0471(10) 0.0431(10) 0.0397(11) 0.0042(8) -0.0060(8) -0.0015(8)
C16A 0.0444(10) 0.0454(11) 0.0509(12) -0.0039(9) -0.0019(9) -0.0042(8)
C17A 0.0409(9) 0.0552(12) 0.0428(11) -0.0080(9) -0.0011(8) -0.0015(8)
C18A 0.0656(13) 0.0546(12) 0.0370(11) 0.0008(9) -0.0097(9) 0.0040(10)
C19A 0.0607(12) 0.0397(10) 0.0400(11) 0.0021(8) -0.0066(9) 0.0012(9)

loop_
_atom_type_symbol
_atom_type_description
_atom_type_scat_dispersion_real
_atom_type_scat_dispersion_imag
_atom_type_scat_source
C C 0.0033 0.0016 'International Tables Vol C Tables 4.2.6.8 and 6.1.1.4'
H H 0.0000 0.0000 'International Tables Vol C Tables 4.2.6.8 and 6.1.1.4'
N N 0.0061 0.0033 'International Tables Vol C Tables 4.2.6.8 and 6.1.1.4'
O O 0.0106 0.0060 'International Tables Vol C Tables 4.2.6.8 and 6.1.1.4'

loop_
_geom_angle_atom_site_label_1
_geom_angle_atom_site_label_2
_geom_angle_atom_site_label_3
_geom_angle
C7 O2 C13 116.6(2)
C8 O4 C12 116.4(2)
N2 N1 C5 112.03(13)
N2 N1 C14 119.02(15)
C14 N1 C5 125.80(15)
C3 N2 N1 105.26(14)
C3 N4 C5 109.06(15)
C3 N4 C11 130.19(16)
C5 N4 C11 120.69(16)
N3 C1 C17 178.1(3)
N2 C3 N4 114.60(15)
N2 C3 C9 119.49(17)
N4 C3 C9 125.90(17)
N1 C5 C6 114.43(15)
N1 C5 C8 110.24(15)
N4 C5 N1 99.01(14)
N4 C5 C6 114.11(15)
N4 C5 C8 110.00(15)
C6 C5 C8 108.73(16)
C5 C6 H6A 108.8
C5 C6 H6B 108.8
H6A C6 H6B 107.7
C7 C6 C5 113.79(17)
C7 C6 H6A 108.8
C7 C6 H6B 108.8
O1 C7 O2 123.6(2)
O1 C7 C6 126.04(19)
O2 C7 C6 110.36(18)
O3 C8 O4 125.1(2)
O3 C8 C5 123.8(2)
O4 C8 C5 111.12(17)
O5 C9 C3 120.9(2)
O5 C9 C10 121.5(2)
C3 C9 C10 117.52(18)
C9 C10 H10D 109.5
C9 C10 H10E 109.5
C9 C10 H10F 109.5
H10D C10 H10E 109.5
H10D C10 H10F 109.5
H10E C10 H10F 109.5
N4 C11 H11D 109.5
N4 C11 H11E 109.5
N4 C11 H11F 109.5
H11D C11 H11E 109.5
H11D C11 H11F 109.5
H11E C11 H11F 109.5
O4 C12 H12D 109.5
O4 C12 H12E 109.5
O4 C12 H12F 109.5
H12D C12 H12E 109.5
H12D C12 H12F 109.5
H12E C12 H12F 109.5
O2 C13 H13D 109.5
O2 C13 H13E 109.5
O2 C13 H13F 109.5
H13D C13 H13E 109.5
H13D C13 H13F 109.5
H13E C13 H13F 109.5
N1 C14 C19 120.71(17)
C15 C14 N1 120.31(17)
C15 C14 C19 118.97(17)
C14 C15 H15 119.0(13)
C16 C15 C14 120.09(19)
C16 C15 H15 120.9(13)
C15 C16 H16 119.8(15)
C15 C16 C17 120.7(2)
C17 C16 H16 119.4(14)
C16 C17 C1 121.2(2)
C18 C17 C1 119.4(2)
C18 C17 C16 119.36(18)
C17 C18 H18 120.0(14)
C19 C18 C17 120.2(2)
C19 C18 H18 119.9(14)
C14 C19 H19 120.7(15)
C18 C19 C14 120.6(2)
C18 C19 H19 118.6(15)
C7A O2A C13A 116.45(19)
C8A O4A C12A 116.44(19)
N2A N1A C5A 112.25(14)
C14A N1A N2A 119.21(14)
C14A N1A C5A 127.73(15)
C3A N2A N1A 105.49(14)
C3A N4A C5A 108.72(15)
C3A N4A C11A 127.98(18)
C5A N4A C11A 121.37(16)
N3A C1A C17A 179.1(2)
N2A C3A N4A 114.44(17)
N2A C3A C9A 120.16(17)
N4A C3A C9A 125.35(18)
N1A C5A C6A 115.21(15)
N1A C5A C8A 112.01(15)
N4A C5A N1A 99.01(14)
N4A C5A C6A 112.09(16)
N4A C5A C8A 109.74(15)
C6A C5A C8A 108.49(15)
C5A C6A H6AA 109.1
C5A C6A H6AB 109.1
H6AA C6A H6AB 107.9
C7A C6A C5A 112.37(17)
C7A C6A H6AA 109.1
C7A C6A H6AB 109.1
O1A C7A O2A 123.8(2)
O1A C7A C6A 124.6(2)
O2A C7A C6A 111.62(17)
O3A C8A O4A 125.00(19)
O3A C8A C5A 123.5(2)
O4A C8A C5A 111.40(16)
O5A C9A C3A 120.8(2)
O5A C9A C10A 121.5(2)
C10A C9A C3A 117.73(19)
C9A C10A H10A 109.5
C9A C10A H10B 109.5
C9A C10A H10C 109.5
H10A C10A H10B 109.5
H10A C10A H10C 109.5
H10B C10A H10C 109.5
N4A C11A H11A 109.5
N4A C11A H11B 109.5
N4A C11A H11C 109.5
H11A C11A H11B 109.5
H11A C11A H11C 109.5
H11B C11A H11C 109.5
O4A C12A H12A 109.5
O4A C12A H12B 109.5
O4A C12A H12C 109.5
H12A C12A H12B 109.5
H12A C12A H12C 109.5
H12B C12A H12C 109.5
O2A C13A H13A 109.5
O2A C13A H13B 109.5
O2A C13A H13C 109.5
H13A C13A H13B 109.5
H13A C13A H13C 109.5
H13B C13A H13C 109.5
N1A C14A C15A 122.34(16)
N1A C14A C19A 118.98(17)
C15A C14A C19A 118.67(17)
C14A C15A H15A 118.6(14)
C16A C15A C14A 120.62(18)
C16A C15A H15A 120.6(14)
C15A C16A H16A 119.1(11)
C15A C16A C17A 120.16(19)
C17A C16A H16A 120.7(11)
C16A C17A C1A 119.84(19)
C18A C17A C1A 121.10(19)
C18A C17A C16A 119.06(18)
C17A C18A H18A 120.6(16)
C19A C18A C17A 121.20(19)
C19A C18A H18A 118.0(16)
C14A C19A H19A 117.4(13)
C18A C19A C14A 120.28(19)
C18A C19A H19A 122.3(13)

loop_
_geom_bond_atom_site_label_1
_geom_bond_atom_site_label_2
_geom_bond_distance
O1 C7 1.188(3)
O2 C7 1.313(2)
O2 C13 1.444(3)
O3 C8 1.178(3)
O4 C8 1.307(3)
O4 C12 1.456(3)
O5 C9 1.208(2)
N1 N2 1.388(2)
N1 C5 1.481(2)
N1 C14 1.391(2)
N2 C3 1.290(2)
N3 C1 1.133(3)
N4 C3 1.362(2)
N4 C5 1.445(2)
N4 C11 1.448(2)
C1 C17 1.438(3)
C3 C9 1.480(3)
C5 C6 1.527(3)
C5 C8 1.561(3)
C6 H6A 0.9700
C6 H6B 0.9700
C6 C7 1.497(3)
C9 C10 1.481(3)
C10 H10D 0.9600
C10 H10E 0.9600
C10 H10F 0.9600
C11 H11D 0.9600
C11 H11E 0.9600
C11 H11F 0.9600
C12 H12D 0.9600
C12 H12E 0.9600
C12 H12F 0.9600
C13 H13D 0.9600
C13 H13E 0.9600
C13 H13F 0.9600
C14 C15 1.390(3)
C14 C19 1.395(3)
C15 H15 1.00(2)
C15 C16 1.375(3)
C16 H16 0.92(3)
C16 C17 1.386(3)
C17 C18 1.385(3)
C18 H18 1.01(3)
C18 C19 1.373(3)
C19 H19 0.84(2)
O1A C7A 1.187(2)
O2A C7A 1.306(3)
O2A C13A 1.448(3)
O3A C8A 1.181(2)
O4A C8A 1.314(3)
O4A C12A 1.447(2)
O5A C9A 1.192(3)
N1A N2A 1.390(2)
N1A C5A 1.477(2)
N1A C14A 1.381(2)
N2A C3A 1.287(2)
N3A C1A 1.142(3)
N4A C3A 1.373(2)
N4A C5A 1.452(2)
N4A C11A 1.454(2)
C1A C17A 1.438(3)
C3A C9A 1.487(3)
C5A C6A 1.530(3)
C5A C8A 1.555(2)
C6A H6AA 0.9700
C6A H6AB 0.9700
C6A C7A 1.498(3)
C9A C10A 1.478(3)
C10A H10A 0.9600
C10A H10B 0.9600
C10A H10C 0.9600
C11A H11A 0.9600
C11A H11B 0.9600
C11A H11C 0.9600
C12A H12A 0.9600
C12A H12B 0.9600
C12A H12C 0.9600
C13A H13A 0.9600
C13A H13B 0.9600
C13A H13C 0.9600
C14A C15A 1.393(3)
C14A C19A 1.407(2)
C15A H15A 0.94(2)
C15A C16A 1.383(3)
C16A H16A 1.002(19)
C16A C17A 1.392(3)
C17A C18A 1.390(3)
C18A H18A 0.89(2)
C18A C19A 1.362(3)
C19A H19A 0.95(2)

loop_
_geom_torsion_atom_site_label_1
_geom_torsion_atom_site_label_2
_geom_torsion_atom_site_label_3
_geom_torsion_atom_site_label_4
_geom_torsion
N1 N2 C3 N4 2.0(2)
N1 N2 C3 C9 -178.65(15)
N1 C5 C6 C7 44.3(2)
N1 C5 C8 O3 113.1(3)
N1 C5 C8 O4 -65.5(2)
N1 C14 C15 C16 -179.87(17)
N1 C14 C19 C18 -179.42(19)
N2 N1 C5 N4 0.86(18)
N2 N1 C5 C6 -120.90(17)
N2 N1 C5 C8 116.18(16)
N2 N1 C14 C15 9.8(2)
N2 N1 C14 C19 -169.35(17)
N2 C3 C9 O5 -173.5(2)
N2 C3 C9 C10 5.6(3)
N3 C1 C17 C16 132(8)
N3 C1 C17 C18 -48(8)
N4 C3 C9 O5 5.7(3)
N4 C3 C9 C10 -175.1(2)
N4 C5 C6 C7 -68.8(2)
N4 C5 C8 O3 -138.7(2)
N4 C5 C8 O4 42.7(2)
C1 C17 C18 C19 179.5(2)
C3 N4 C5 N1 0.31(18)
C3 N4 C5 C6 122.30(17)
C3 N4 C5 C8 -115.20(17)
C5 N1 N2 C3 -1.75(19)
C5 N1 C14 C15 -148.49(18)
C5 N1 C14 C19 32.4(3)
C5 N4 C3 N2 -1.5(2)
C5 N4 C3 C9 179.18(17)
C5 C6 C7 O1 32.7(3)
C5 C6 C7 O2 -147.33(18)
C6 C5 C8 O3 -13.1(3)
C6 C5 C8 O4 168.35(17)
C8 C5 C6 C7 168.01(16)
C11 N4 C3 N2 -178.66(18)
C11 N4 C3 C9 2.0(3)
C11 N4 C5 N1 177.78(16)
C11 N4 C5 C6 -60.2(2)
C11 N4 C5 C8 62.3(2)
C12 O4 C8 O3 2.9(4)
C12 O4 C8 C5 -178.51(18)
C13 O2 C7 O1 2.2(3)
C13 O2 C7 C6 -177.8(2)
C14 N1 N2 C3 -162.85(15)
C14 N1 C5 N4 160.43(16)
C14 N1 C5 C6 38.7(3)
C14 N1 C5 C8 -84.3(2)
C14 C15 C16 C17 -0.4(3)
C15 C14 C19 C18 1.4(3)
C15 C16 C17 C1 -178.83(19)
C15 C16 C17 C18 0.9(3)
C16 C17 C18 C19 -0.2(3)
C17 C18 C19 C14 -1.0(3)
C19 C14 C15 C16 -0.7(3)
N1A N2A C3A N4A 1.4(2)
N1A N2A C3A C9A 178.81(16)
N1A C5A C6A C7A 57.9(2)
N1A C5A C8A O3A 136.4(2)
N1A C5A C8A O4A -46.3(2)
N1A C14A C15A C16A -178.74(16)
N1A C14A C19A C18A 178.33(18)
N2A N1A C5A N4A -2.00(18)
N2A N1A C5A C6A -121.70(17)
N2A N1A C5A C8A 113.66(17)
N2A N1A C14A C15A -174.90(16)
N2A N1A C14A C19A 5.5(2)
N2A C3A C9A O5A -176.9(2)
N2A C3A C9A C10A 3.9(3)
N3A C1A C17A C16A -83(18)
N3A C1A C17A C18A 97(18)
N4A C3A C9A O5A 0.2(4)
N4A C3A C9A C10A -178.91(19)
N4A C5A C6A C7A -54.3(2)
N4A C5A C8A O3A -114.7(2)
N4A C5A C8A O4A 62.6(2)
C1A C17A C18A C19A -179.10(19)
C3A N4A C5A N1A 2.67(18)
C3A N4A C5A C6A 124.66(16)
C3A N4A C5A C8A -114.72(17)
C5A N1A N2A C3A 0.5(2)
C5A N1A C14A C15A -6.0(3)
C5A N1A C14A C19A 174.45(17)
C5A N4A C3A N2A -2.8(2)
C5A N4A C3A C9A 179.94(17)
C5A C6A C7A O1A -79.7(3)
C5A C6A C7A O2A 101.3(2)
C6A C5A C8A O3A 8.1(3)
C6A C5A C8A O4A -174.60(16)
C8A C5A C6A C7A -175.61(16)
C11A N4A C3A N2A -166.9(2)
C11A N4A C3A C9A 15.8(3)
C11A N4A C5A N1A 168.05(19)
C11A N4A C5A C6A -70.0(2)
C11A N4A C5A C8A 50.7(2)
C12A O4A C8A O3A 3.4(3)
C12A O4A C8A C5A -173.89(18)
C13A O2A C7A O1A 1.2(4)
C13A O2A C7A C6A -179.8(3)
C14A N1A N2A C3A 171.08(14)
C14A N1A C5A N4A -171.54(16)
C14A N1A C5A C6A 68.8(2)
C14A N1A C5A C8A -55.9(2)
C14A C15A C16A C17A 0.4(3)
C15A C14A C19A C18A -1.2(3)
C15A C16A C17A C1A 178.68(18)
C15A C16A C17A C18A -1.2(3)
C16A C17A C18A C19A 0.8(3)
C17A C18A C19A C14A 0.4(3)
C19A C14A C15A C16A 0.8(3)
